data_7206089
loop_
_publ_author_name
'Zouev, I.'
'Cao, Den-Ke'
'Sreevidya, T. V.'
'Telzhensky, M.'
'Botoshansky, M.'
'Kaftory, M.'

_publ_section_title
;
 Photodimerization of anthracene derivatives in their neat solid state
 and in solid molecular compounds
;
_journal_issue 13
_journal_name_full CrystEngComm
_journal_page_first 4376
_journal_paper_doi 10.1039/c0ce00739k
_journal_volume 13
_journal_year 2011
_chemical_formula_moiety 'C18 H16 O2'
_chemical_formula_sum 'C18 H16 O2'
_chemical_formula_weight 264.31
_chemical_name_common 9-carbopropoxy-anthracene
_chemical_name_systematic
;
?
;
_space_group_IT_number 2
_symmetry_cell_setting triclinic
_symmetry_space_group_name_Hall '-P 1'
_symmetry_space_group_name_H-M 'P -1'
_atom_sites_solution_hydrogens geom
_atom_sites_solution_primary direct
_atom_sites_solution_secondary difmap
_audit_creation_method SHELXL-97
_cell_angle_alpha 87.89(2)
_cell_angle_beta 80.43(2)
_cell_angle_gamma 67.09(2)
_cell_formula_units_Z 2
_cell_length_a 7.858(2)
_cell_length_b 8.578(2)
_cell_length_c 11.474(2)
_cell_measurement_reflns_used 6338
_cell_measurement_temperature 293(2)
_cell_measurement_theta_max 25.91
_cell_measurement_theta_min 2.58
_cell_volume 702.2(3)
_computing_cell_refinement 'DENZO HKL2000 (Otwinowski & Minor 1997)'
_computing_data_collection 'Collect (Nonius, 2006)'
_computing_data_reduction 'DENZO HKL2000 (Otwinowski & Minor 1997)'
_computing_molecular_graphics 'Ortep-3 for Windows (Farrugia, 1999)'
_computing_structure_refinement 'SHELXL-97 (Sheldrick, 1997)'
_computing_structure_solution 'SHELXS-97 (Sheldrick, 1997)'
_diffrn_ambient_temperature 293(2)
_diffrn_measured_fraction_theta_full 0.99
_diffrn_measured_fraction_theta_max 0.99
_diffrn_measurement_device_type 'Nonius KappaCCD'
_diffrn_measurement_method 'phi- and omega-scans'
_diffrn_radiation_monochromator graphite
_diffrn_radiation_source 'fine-focus sealed tube'
_diffrn_radiation_type MoK\a
_diffrn_radiation_wavelength 0.71073
_diffrn_reflns_av_R_equivalents 0.0650
_diffrn_reflns_av_sigmaI/netI 0.0584
_diffrn_reflns_limit_h_max 9
_diffrn_reflns_limit_h_min 0
_diffrn_reflns_limit_k_max 10
_diffrn_reflns_limit_k_min -8
_diffrn_reflns_limit_l_max 13
_diffrn_reflns_limit_l_min -13
_diffrn_reflns_number 6338
_diffrn_reflns_theta_full 25.02
_diffrn_reflns_theta_max 25.02
_diffrn_reflns_theta_min 2.58
_diffrn_standards_number 0
_exptl_absorpt_coefficient_mu 0.080
_exptl_absorpt_correction_type none
_exptl_crystal_colour yellow
_exptl_crystal_density_diffrn 1.250
_exptl_crystal_density_method 'not measured'
_exptl_crystal_description 'long plate'
_exptl_crystal_F_000 280
_exptl_crystal_size_max 0.45
_exptl_crystal_size_mid 0.12
_exptl_crystal_size_min 0.03
_refine_diff_density_max 0.286
_refine_diff_density_min -0.317
_refine_diff_density_rms 0.049
_refine_ls_extinction_method none
_refine_ls_goodness_of_fit_ref 1.119
_refine_ls_hydrogen_treatment constr
_refine_ls_matrix_type full
_refine_ls_number_parameters 181
_refine_ls_number_reflns 2423
_refine_ls_number_restraints 0
_refine_ls_restrained_S_all 1.119
_refine_ls_R_factor_all 0.1494
_refine_ls_R_factor_gt 0.0831
_refine_ls_shift/su_max 0.000
_refine_ls_shift/su_mean 0.000
_refine_ls_structure_factor_coef Fsqd
_refine_ls_weighting_details 'calc w=1/[\s^2^(Fo^2^)+(0.1436P)^2^+0.1072P] where P=(Fo^2^+2Fc^2^)/3'
_refine_ls_weighting_scheme calc
_refine_ls_wR_factor_gt 0.2391
_refine_ls_wR_factor_ref 0.2797
_reflns_number_gt 1302
_reflns_number_total 2421
_reflns_threshold_expression >2sigma(I)
_cod_data_source_file c0ce00739k.txt
_cod_data_source_block (3)
_cod_database_code 7206089

loop_
_symmetry_equiv_pos_as_xyz
'x, y, z'
'-x, -y, -z'

loop_
_atom_site_label
_atom_site_type_symbol
_atom_site_fract_x
_atom_site_fract_y
_atom_site_fract_z
_atom_site_U_iso_or_equiv
_atom_site_adp_type
_atom_site_occupancy
_atom_site_symmetry_multiplicity
_atom_site_calc_flag
_atom_site_refinement_flags
_atom_site_disorder_assembly
_atom_site_disorder_group
O1 O 0.7406(4) 0.1353(4) 0.1454(3) 0.1069(12) Uani 1 1 d . . .
O2 O 0.8760(4) 0.2682(4) 0.2337(3) 0.1124(12) Uani 1 1 d . . .
C1 C 0.5683(4) 0.3128(4) 0.3155(3) 0.0555(9) Uani 1 1 d . . .
C2 C 0.4180(4) 0.4552(4) 0.2862(3) 0.0533(9) Uani 1 1 d . . .
C3 C 0.4184(5) 0.5287(4) 0.1724(3) 0.0642(10) Uani 1 1 d . . .
H3 H 0.5229 0.4821 0.1140 0.077 Uiso 1 1 calc R . .
C4 C 0.2707(5) 0.6639(5) 0.1480(3) 0.0700(10) Uani 1 1 d . . .
H4 H 0.2752 0.7097 0.0734 0.084 Uiso 1 1 calc R . .
C5 C 0.1094(5) 0.7373(5) 0.2336(3) 0.0702(10) Uani 1 1 d . . .
H5 H 0.0069 0.8289 0.2148 0.084 Uiso 1 1 calc R . .
C6 C 0.1038(5) 0.6743(4) 0.3430(3) 0.0642(10) Uani 1 1 d . . .
H6 H -0.0030 0.7244 0.3992 0.077 Uiso 1 1 calc R . .
C7 C 0.2561(4) 0.5340(4) 0.3747(3) 0.0540(8) Uani 1 1 d . . .
C8 C 0.2555(4) 0.4688(4) 0.4881(3) 0.0574(9) Uani 1 1 d . . .
H8 H 0.1517 0.5213 0.5460 0.069 Uiso 1 1 calc R . .
C9 C 0.4031(4) 0.3292(4) 0.5180(3) 0.0536(8) Uani 1 1 d . . .
C10 C 0.3999(5) 0.2606(5) 0.6330(3) 0.0639(10) Uani 1 1 d . . .
H10 H 0.2972 0.3129 0.6916 0.077 Uiso 1 1 calc R . .
C12 C 0.7010(5) 0.0398(5) 0.5712(3) 0.0715(10) Uani 1 1 d . . .
H12 H 0.7984 -0.0570 0.5894 0.086 Uiso 1 1 calc R . .
C13 C 0.7115(5) 0.1017(4) 0.4615(3) 0.0651(10) Uani 1 1 d . . .
H13 H 0.8176 0.0479 0.4055 0.078 Uiso 1 1 calc R . .
C14 C 0.5640(4) 0.2469(4) 0.4298(3) 0.0547(9) Uani 1 1 d . . .
C15 C 0.7326(5) 0.2281(5) 0.2211(3) 0.0689(10) Uani 1 1 d . . .
C11 C 0.5435(6) 0.1210(5) 0.6584(3) 0.0752(11) Uani 1 1 d . . .
H11 H 0.5385 0.0781 0.7340 0.090 Uiso 1 1 calc R . .
C16 C 1.0478(8) 0.1957(8) 0.1463(6) 0.148(3) Uani 1 1 d . . .
H16A H 1.1426 0.1110 0.1846 0.177 Uiso 1 1 calc R . .
H16B H 1.0222 0.1381 0.0843 0.177 Uiso 1 1 calc R . .
C17 C 1.1135(11) 0.2965(9) 0.0996(8) 0.197(4) Uani 1 1 d . . .
H17A H 1.1407 0.3518 0.1622 0.236 Uiso 1 1 calc R . .
H17B H 1.0159 0.3831 0.0644 0.236 Uiso 1 1 calc R . .
C18 C 1.2882(8) 0.2323(8) 0.0058(6) 0.151(3) Uani 1 1 d . . .
H18A H 1.3231 0.3248 -0.0205 0.227 Uiso 1 1 calc R . .
H18B H 1.2631 0.1834 -0.0600 0.227 Uiso 1 1 calc R . .
H18C H 1.3886 0.1480 0.0386 0.227 Uiso 1 1 calc R . .

loop_
_atom_site_aniso_label
_atom_site_aniso_U_11
_atom_site_aniso_U_22
_atom_site_aniso_U_33
_atom_site_aniso_U_23
_atom_site_aniso_U_13
_atom_site_aniso_U_12
O1 0.109(2) 0.104(2) 0.081(2) -0.0413(19) 0.0041(16) -0.0167(19)
O2 0.082(2) 0.128(3) 0.116(3) -0.032(2) 0.0376(17) -0.048(2)
C1 0.0553(19) 0.055(2) 0.054(2) -0.0052(16) -0.0055(15) -0.0201(16)
C2 0.0549(19) 0.054(2) 0.053(2) -0.0056(16) -0.0058(15) -0.0243(16)
C3 0.066(2) 0.064(2) 0.058(2) -0.0031(18) -0.0057(17) -0.0228(19)
C4 0.083(3) 0.066(2) 0.060(2) 0.0031(19) -0.0143(19) -0.027(2)
C5 0.071(2) 0.059(2) 0.075(3) 0.005(2) -0.020(2) -0.0161(19)
C6 0.056(2) 0.061(2) 0.071(2) -0.0053(19) -0.0056(17) -0.0183(17)
C7 0.0522(18) 0.0511(19) 0.059(2) -0.0053(16) -0.0056(15) -0.0209(15)
C8 0.0495(18) 0.066(2) 0.055(2) -0.0107(17) 0.0010(14) -0.0233(17)
C9 0.0550(18) 0.057(2) 0.0530(19) -0.0054(16) -0.0048(15) -0.0275(16)
C10 0.067(2) 0.079(3) 0.050(2) 0.0007(18) -0.0059(17) -0.035(2)
C12 0.082(3) 0.067(2) 0.059(2) 0.0068(19) -0.016(2) -0.020(2)
C13 0.061(2) 0.065(2) 0.061(2) -0.0077(18) -0.0064(17) -0.0163(18)
C14 0.0577(19) 0.052(2) 0.055(2) -0.0061(16) -0.0068(16) -0.0229(16)
C15 0.065(2) 0.063(2) 0.063(2) 0.0020(19) 0.0004(18) -0.0134(19)
C11 0.091(3) 0.085(3) 0.056(2) 0.012(2) -0.020(2) -0.039(2)
C16 0.112(4) 0.128(5) 0.158(6) -0.014(4) 0.080(4) -0.037(4)
C17 0.195(7) 0.153(6) 0.232(8) -0.093(6) 0.146(6) -0.120(6)
C18 0.128(5) 0.162(6) 0.165(6) -0.067(5) 0.073(4) -0.089(4)

loop_
_atom_type_symbol
_atom_type_description
_atom_type_scat_dispersion_real
_atom_type_scat_dispersion_imag
_atom_type_scat_source
C C 0.0033 0.0016 'International Tables Vol C Tables 4.2.6.8 and 6.1.1.4'
O O 0.0106 0.0060 'International Tables Vol C Tables 4.2.6.8 and 6.1.1.4'
H H 0.0000 0.0000 'International Tables Vol C Tables 4.2.6.8 and 6.1.1.4'

loop_
_geom_angle_atom_site_label_1
_geom_angle_atom_site_label_2
_geom_angle_atom_site_label_3
_geom_angle
_geom_angle_site_symmetry_1
_geom_angle_site_symmetry_3
_geom_angle_publ_flag
C15 O2 C16 117.4(4) . . ?
C2 C1 C14 121.6(3) . . ?
C2 C1 C15 118.4(3) . . ?
C14 C1 C15 120.0(3) . . ?
C1 C2 C3 123.4(3) . . ?
C1 C2 C7 119.0(3) . . ?
C3 C2 C7 117.6(3) . . ?
C4 C3 C2 121.3(3) . . ?
C4 C3 H3 119.3 . . ?
C2 C3 H3 119.3 . . ?
C3 C4 C5 121.1(4) . . ?
C3 C4 H4 119.5 . . ?
C5 C4 H4 119.5 . . ?
C6 C5 C4 119.7(3) . . ?
C6 C5 H5 120.1 . . ?
C4 C5 H5 120.1 . . ?
C5 C6 C7 121.9(3) . . ?
C5 C6 H6 119.1 . . ?
C7 C6 H6 119.1 . . ?
C8 C7 C6 122.9(3) . . ?
C8 C7 C2 118.7(3) . . ?
C6 C7 C2 118.4(3) . . ?
C9 C8 C7 122.7(3) . . ?
C9 C8 H8 118.6 . . ?
C7 C8 H8 118.6 . . ?
C8 C9 C10 122.5(3) . . ?
C8 C9 C14 119.3(3) . . ?
C10 C9 C14 118.2(3) . . ?
C11 C10 C9 121.2(3) . . ?
C11 C10 H10 119.4 . . ?
C9 C10 H10 119.4 . . ?
C13 C12 C11 120.5(4) . . ?
C13 C12 H12 119.7 . . ?
C11 C12 H12 119.7 . . ?
C12 C13 C14 121.4(3) . . ?
C12 C13 H13 119.3 . . ?
C14 C13 H13 119.3 . . ?
C1 C14 C13 123.0(3) . . ?
C1 C14 C9 118.7(3) . . ?
C13 C14 C9 118.3(3) . . ?
O1 C15 O2 122.6(4) . . ?
O1 C15 C1 126.3(4) . . ?
O2 C15 C1 111.1(3) . . ?
C10 C11 C12 120.4(4) . . ?
C10 C11 H11 119.8 . . ?
C12 C11 H11 119.8 . . ?
C17 C16 O2 116.2(5) . . ?
C17 C16 H16A 108.2 . . ?
O2 C16 H16A 108.2 . . ?
C17 C16 H16B 108.2 . . ?
O2 C16 H16B 108.2 . . ?
H16A C16 H16B 107.4 . . ?
C16 C17 C18 119.5(5) . . ?
C16 C17 H17A 107.5 . . ?
C18 C17 H17A 107.5 . . ?
C16 C17 H17B 107.5 . . ?
C18 C17 H17B 107.5 . . ?
H17A C17 H17B 107.0 . . ?
C17 C18 H18A 109.5 . . ?
C17 C18 H18B 109.5 . . ?
H18A C18 H18B 109.5 . . ?
C17 C18 H18C 109.5 . . ?
H18A C18 H18C 109.5 . . ?
H18B C18 H18C 109.5 . . ?

loop_
_geom_bond_atom_site_label_1
_geom_bond_atom_site_label_2
_geom_bond_distance
_geom_bond_site_symmetry_2
_geom_bond_publ_flag
O1 C15 1.178(4) . ?
O2 C15 1.330(4) . ?
O2 C16 1.469(5) . ?
C1 C2 1.407(5) . ?
C1 C14 1.409(4) . ?
C1 C15 1.493(5) . ?
C2 C3 1.429(4) . ?
C2 C7 1.435(4) . ?
C3 C4 1.344(5) . ?
C3 H3 0.9300 . ?
C4 C5 1.406(5) . ?
C4 H4 0.9300 . ?
C5 C6 1.350(5) . ?
C5 H5 0.9300 . ?
C6 C7 1.416(5) . ?
C6 H6 0.9300 . ?
C7 C8 1.397(4) . ?
C8 C9 1.384(5) . ?
C8 H8 0.9300 . ?
C9 C10 1.426(4) . ?
C9 C14 1.433(4) . ?
C10 C11 1.351(5) . ?
C10 H10 0.9300 . ?
C12 C13 1.351(5) . ?
C12 C11 1.409(5) . ?
C12 H12 0.9300 . ?
C13 C14 1.418(5) . ?
C13 H13 0.9300 . ?
C11 H11 0.9300 . ?
C16 C17 1.234(7) . ?
C16 H16A 0.9700 . ?
C16 H16B 0.9700 . ?
C17 C18 1.520(7) . ?
C17 H17A 0.9700 . ?
C17 H17B 0.9700 . ?
C18 H18A 0.9600 . ?
C18 H18B 0.9600 . ?
C18 H18C 0.9600 . ?

loop_
_cod_related_entry_id
_cod_related_entry_database
_cod_related_entry_code
1 ChemSpider 13250378
